data_2312083
loop_
_publ_author_name
'Kawasaki, Takuro'
'Takahashi, Miwako'
'Kiyanagi, Ryoji'
'Ohhara, Takashi'

_publ_section_title
;
 Rearrangement of hydrogen bonds in dehydrated raffinose tetrahydrate: a
 time-of-flight neutron diffraction study.
;
_journal_coeditor_code WV3010
_journal_issue 'Pt 12'
_journal_name_full 'Acta crystallographica. Section C, Structural chemistry'
_journal_page_first 743
_journal_page_last 748
_journal_paper_doi 10.1107/S2053229622010828
_journal_volume 78
_journal_year 2022
_chemical_formula_iupac 'C18 H32 O16, 5H2 O'
_chemical_formula_moiety 'C18 H32 O16, 5(H2 O)'
_chemical_formula_sum 'C18 H42 O21'
_chemical_formula_weight 594.5
_chemical_name_common 'Raffinose pentahydrate'
_space_group_IT_number 19
_space_group_name_Hall 'P 2ac 2ab'
_space_group_name_H-M_alt 'P 21 21 21'
_symmetry_cell_setting orthorhombic
_symmetry_space_group_name_Hall 'P 2ac 2ab'
_symmetry_space_group_name_H-M 'P 21 21 21'
_cell_angle_alpha 90
_cell_angle_beta 90
_cell_angle_gamma 90
_cell_formula_units_Z 4
_cell_length_a 8.8921(13)
_cell_length_b 12.2495(12)
_cell_length_c 23.798(3)
_cell_measurement_reflns_used 551
_cell_measurement_temperature 120
_cell_measurement_theta_max 82.0
_cell_measurement_theta_min 8.1
_cell_volume 2592.2(6)
_computing_cell_refinement 'STARGazer (Ohhara, 2009)'
_computing_data_collection 'STARGazer (Ohhara, 2009)'
_computing_data_reduction 'STARGazer (Ohhara, 2009)'
_computing_molecular_graphics 'Mercury (Macrae, 2008)'
_computing_structure_refinement 'JANA2006 (Petricek, 2014)'
_computing_structure_solution 'JANA2006 (Petricek, 2014)'
_diffrn_ambient_temperature 120
_diffrn_detector 'wavelength-shifting-fibre-based scintillator neutron detector'
_diffrn_detector_area_resol_mean 4
_diffrn_measured_fraction_theta_full 0.82
_diffrn_measured_fraction_theta_max 0.76
_diffrn_measurement_device SENJU
_diffrn_measurement_device_type 'time-of-flight Laue-type single crystal neutron diffractometer'
_diffrn_measurement_method 'time-of-flight Laue method'
_diffrn_radiation_monochromator none
_diffrn_radiation_probe neutron
_diffrn_radiation_source 'spallation neutron'
_diffrn_radiation_type neutron
_diffrn_radiation_wavelength 1
_diffrn_reflns_av_R_equivalents 0.1578
_diffrn_reflns_av_unetI/netI 0.3639
_diffrn_reflns_limit_h_max 21
_diffrn_reflns_limit_h_min -22
_diffrn_reflns_limit_k_max 30
_diffrn_reflns_limit_k_min -30
_diffrn_reflns_limit_l_max 59
_diffrn_reflns_limit_l_min -55
_diffrn_reflns_number 27274
_diffrn_reflns_reduction_process 'STARGazer (Ohhara, 2009)'
_diffrn_reflns_theta_full 68.6
_diffrn_reflns_theta_max 82.0
_diffrn_reflns_theta_min 8.1
_exptl_absorpt_coefficient_mu 0
_exptl_absorpt_correction_type none
_exptl_crystal_colour colorless
_exptl_crystal_density_diffrn 1.4987
_exptl_crystal_description block
_exptl_crystal_F_000 337.812
_exptl_crystal_size_max 2
_exptl_crystal_size_mid 1
_exptl_crystal_size_min 0.5
_refine_diff_density_max 1.77
_refine_diff_density_min -1.86
_refine_ls_abs_structure_details '  1082 of Friedel pairs used in the refinement'
_refine_ls_extinction_coef 4.0(4)
_refine_ls_extinction_method 'B-C type 1 Lorentzian isotropic (Becker & Coppens, 1974)'
_refine_ls_goodness_of_fit_gt 2.06
_refine_ls_goodness_of_fit_ref 2.06
_refine_ls_hydrogen_treatment refall
_refine_ls_number_constraints 0
_refine_ls_number_parameters 736
_refine_ls_number_reflns 5953
_refine_ls_number_restraints 0
_refine_ls_R_factor_all 0.0703
_refine_ls_R_factor_gt 0.0703
_refine_ls_shift/su_max 0.0158
_refine_ls_shift/su_mean 0.0023
_refine_ls_structure_factor_coef F
_refine_ls_weighting_details w=1/(\s^2^(F)+0.0001F^2^)
_refine_ls_weighting_scheme sigma
_refine_ls_wR_factor_gt 0.0614
_refine_ls_wR_factor_ref 0.0614
_reflns_number_gt 5953
_reflns_number_total 27274
_reflns_threshold_expression I>4\s(I)
_cod_data_source_file wv3010sup1.cif
_cod_data_source_block I
_cod_original_cell_volume 2592.1(5)
_cod_database_code 2312083

loop_
_space_group_symop_id
_space_group_symop_operation_xyz
1 x,y,z
2 -x+1/2,-y,z+1/2
3 -x,y+1/2,-z+1/2
4 x+1/2,-y+1/2,-z

loop_
_atom_site_type_symbol
_atom_site_label
_atom_site_fract_x
_atom_site_fract_y
_atom_site_fract_z
_atom_site_U_iso_or_equiv
_atom_site_adp_type
_atom_site_calc_flag
_atom_site_refinement_flags
_atom_site_occupancy
_atom_site_site_symmetry_multiplicity
_atom_site_disorder_assembly
_atom_site_disorder_group
C C_1 0.2236(4) 0.3181(2) 0.35724(12) 0.0054(8) Uani d . 1 4 . .
C C_2 0.1079(4) 0.3937(2) 0.38483(13) 0.0079(8) Uani d . 1 4 . .
C C_3 0.1397(4) 0.5132(2) 0.36910(12) 0.0061(8) Uani d . 1 4 . .
C C_4 0.3031(4) 0.5417(2) 0.38352(12) 0.0065(8) Uani d . 1 4 . .
C C_5 0.4111(4) 0.4597(2) 0.35726(12) 0.0062(8) Uani d . 1 4 . .
C C_6 0.5724(4) 0.4784(2) 0.37501(13) 0.0087(9) Uani d . 1 4 . .
C C_1' 0.7229(4) 0.5058(2) 0.45516(13) 0.0067(8) Uani d . 1 4 . .
C C_2' 0.7338(4) 0.4718(2) 0.51695(13) 0.0070(8) Uani d . 1 4 . .
C C_3' 0.6236(4) 0.5367(2) 0.55311(12) 0.0069(8) Uani d . 1 4 . .
C C_4' 0.6471(4) 0.6596(2) 0.54294(13) 0.0081(8) Uani d . 1 4 . .
C C_5' 0.6315(4) 0.6832(2) 0.48014(13) 0.0077(8) Uani d . 1 4 . .
C C_6' 0.6646(5) 0.8016(2) 0.46484(14) 0.0104(9) Uani d . 1 4 . .
C C_1'' 0.1152(5) 0.2114(2) 0.22528(13) 0.0114(9) Uani d . 1 4 . .
C C_2'' 0.2504(4) 0.2389(2) 0.26202(12) 0.0075(8) Uani d . 1 4 . .
C C_3'' 0.3917(4) 0.2743(2) 0.22997(12) 0.0065(8) Uani d . 1 4 . .
C C_4'' 0.5172(4) 0.2364(2) 0.26855(13) 0.0094(9) Uani d . 1 4 . .
C C_5'' 0.4542(5) 0.1276(2) 0.28896(14) 0.0108(9) Uani d . 1 4 . .
C C_6'' 0.5075(5) 0.0917(3) 0.34601(14) 0.0113(9) Uani d . 1 4 . .
O O_1 0.2006(5) 0.3250(2) 0.29911(14) 0.0074(10) Uani d . 1 4 . .
O O_2 -0.0399(5) 0.3615(3) 0.37109(15) 0.0099(10) Uani d . 1 4 . .
O O_3 0.0447(5) 0.5848(3) 0.39998(15) 0.0101(10) Uani d . 1 4 . .
O O_4 0.3437(5) 0.6460(3) 0.36162(15) 0.0118(10) Uani d . 1 4 . .
O O_5 0.3705(5) 0.3504(2) 0.37385(13) 0.0068(9) Uani d . 1 4 . .
O O_6 0.5817(5) 0.4719(3) 0.43501(15) 0.0073(9) Uani d . 1 4 . .
O O_2' 0.7153(6) 0.3582(3) 0.52394(17) 0.0134(11) Uani d . 1 4 . .
O O_3' 0.6461(5) 0.5147(3) 0.61082(15) 0.0114(10) Uani d . 1 4 . .
O O_4' 0.7885(6) 0.6959(3) 0.56416(15) 0.0109(10) Uani d . 1 4 . .
O O_5' 0.7426(5) 0.6212(3) 0.44975(14) 0.0085(9) Uani d . 1 4 . .
O O_6' 0.5531(5) 0.8738(3) 0.48588(16) 0.0106(10) Uani d . 1 4 . .
O O_1'' 0.1517(6) 0.1272(3) 0.18730(15) 0.0135(11) Uani d . 1 4 . .
O O_2'' 0.2927(5) 0.1444(3) 0.29121(16) 0.0084(9) Uani d . 1 4 . .
O O_3'' 0.3883(6) 0.3872(3) 0.21853(16) 0.0123(10) Uani d . 1 4 . .
O O_4'' 0.6641(5) 0.2312(3) 0.24396(16) 0.0147(11) Uani d . 1 4 . .
O O_6'' 0.4543(6) -0.0149(3) 0.36066(18) 0.0148(12) Uani d . 1 4 . .
H Hc_1 0.2114(10) 0.2347(4) 0.3728(3) 0.0194(19) Uani d . 1 4 . .
H Hc_2 0.1197(10) 0.3845(5) 0.4306(3) 0.022(2) Uani d . 1 4 . .
H Hc_3 0.1225(10) 0.5262(5) 0.3238(3) 0.021(2) Uani d . 1 4 . .
H Hc_4 0.3172(9) 0.5398(5) 0.4292(2) 0.0178(19) Uani d . 1 4 . .
H Hc_5 0.4042(10) 0.4652(5) 0.3113(3) 0.0189(19) Uani d . 1 4 . .
H H'c_6 0.6455(9) 0.4155(5) 0.3563(3) 0.023(2) Uani d . 1 4 . .
H Hc_6 0.6089(10) 0.5602(5) 0.3604(3) 0.024(2) Uani d . 1 4 . .
H Hc_1' 0.8121(9) 0.4689(5) 0.4301(3) 0.020(2) Uani d . 1 4 . .
H Hc_2' 0.8503(9) 0.4898(5) 0.5324(3) 0.023(2) Uani d . 1 4 . .
H Hc_3' 0.5082(10) 0.5167(5) 0.5405(3) 0.024(2) Uani d . 1 4 . .
H Hc_4' 0.5621(9) 0.7059(5) 0.5668(3) 0.022(2) Uani d . 1 4 . .
H Hc_5' 0.5179(9) 0.6614(5) 0.4663(3) 0.020(2) Uani d . 1 4 . .
H Hc_6' 0.7764(10) 0.8250(6) 0.4799(4) 0.030(3) Uani d . 1 4 . .
H H'c_6' 0.6634(11) 0.8099(5) 0.4187(3) 0.029(3) Uani d . 1 4 . .
H Hc_1'' 0.0825(11) 0.2842(5) 0.2007(3) 0.026(2) Uani d . 1 4 . .
H Hc_2'' 0.0227(11) 0.1885(6) 0.2519(3) 0.034(3) Uani d . 1 4 . .
H Hc_3'' 0.3995(10) 0.2265(5) 0.1907(3) 0.022(2) Uani d . 1 4 . .
H Hc_4'' 0.5270(10) 0.2920(5) 0.3042(3) 0.021(2) Uani d . 1 4 . .
H Hc_5'' 0.4726(9) 0.0637(5) 0.2574(3) 0.0183(19) Uani d . 1 4 . .
H Hc_6'' 0.4749(12) 0.1515(5) 0.3771(3) 0.033(3) Uani d . 1 4 . .
H H'c_6'' 0.6293(11) 0.0869(6) 0.3458(3) 0.028(2) Uani d . 1 4 . .
H Ho_2 -0.0636(9) 0.3787(5) 0.3305(3) 0.021(2) Uani d . 1 4 . .
H Ho_3 -0.0352(11) 0.6070(5) 0.3756(3) 0.027(2) Uani d . 1 4 . .
H Ho_4 0.3127(10) 0.7036(5) 0.3882(3) 0.023(2) Uani d . 1 4 . .
H Ho_2' 0.6184(11) 0.3332(5) 0.5086(3) 0.026(2) Uani d . 1 4 . .
H Ho_3' 0.5791(11) 0.4535(5) 0.6205(3) 0.029(3) Uani d . 1 4 . .
H Ho_4' 0.8723(9) 0.6641(5) 0.5433(3) 0.023(2) Uani d . 1 4 . .
H Ho_6' 0.5567(10) 0.8798(5) 0.5273(3) 0.023(2) Uani d . 1 4 . .
H Ho_1'' 0.1667(10) 0.0595(5) 0.2081(3) 0.025(2) Uani d . 1 4 . .
H Ho_3'' 0.4556(10) 0.4064(5) 0.1879(3) 0.023(2) Uani d . 1 4 . .
H Ho_4'' 0.6595(10) 0.1942(5) 0.2082(3) 0.025(2) Uani d . 1 4 . .
H Ho_6'' 0.3422(11) -0.0125(6) 0.3661(3) 0.027(2) Uani d . 1 4 . .
O O_w1 0.2037(6) 0.4159(3) 0.53565(18) 0.0208(14) Uani d . 1 4 . .
H H_w11 0.1455(12) 0.4816(6) 0.5359(3) 0.035(3) Uani d . 1 4 . .
H H_w12 0.1292(11) 0.3570(6) 0.5340(3) 0.029(2) Uani d . 1 4 . .
O O_w2 0.9102(6) 0.1348(3) 0.37989(18) 0.0150(12) Uani d . 1 4 . .
H H_w21 0.9212(10) 0.2141(5) 0.3775(3) 0.025(2) Uani d . 1 4 . .
H H_w22 0.8450(12) 0.1198(6) 0.4095(3) 0.032(3) Uani d . 1 4 . .
O O_w3 0.8525(6) 0.4164(3) 0.26701(16) 0.0139(11) Uani d . 1 4 . .
H H_w31 0.9305(10) 0.4342(6) 0.2399(3) 0.028(2) Uani d . 1 4 . .
H H_w32 0.7906(11) 0.3573(6) 0.2520(3) 0.032(3) Uani d . 1 4 . .
O O_w4 0.4815(6) 0.2510(3) 0.47488(18) 0.0144(12) Uani d . 1 4 . .
H H_w41 0.3855(10) 0.2173(5) 0.4844(3) 0.026(2) Uani d . 1 4 . .
H H_w42 0.4583(12) 0.2993(6) 0.4446(3) 0.033(3) Uani d . 1 4 . .
O O_w5 0.1027(6) 0.5006(3) 0.2172(2) 0.0190(13) Uani d . 1 4 . .
H H_w51 0.1106(12) 0.5484(6) 0.1860(3) 0.033(3) Uani d . 1 4 . .
H H_w52 0.2002(12) 0.4625(6) 0.2199(3) 0.034(3) Uani d . 1 4 . .

loop_
_atom_site_aniso_label
_atom_site_aniso_U_11
_atom_site_aniso_U_22
_atom_site_aniso_U_33
_atom_site_aniso_U_12
_atom_site_aniso_U_13
_atom_site_aniso_U_23
_atom_site_aniso_type_symbol
C_1 0.0044(16) 0.0065(11) 0.0053(12) 0.0001(11) 0.0001(14) -0.0009(9) C
C_2 0.0073(17) 0.0094(11) 0.0072(13) 0.0023(12) 0.0019(16) 0.0005(9) C
C_3 0.0049(16) 0.0069(11) 0.0064(12) -0.0003(11) 0.0014(14) -0.0004(9) C
C_4 0.0071(17) 0.0070(11) 0.0055(12) 0.0027(12) -0.0004(14) 0.0005(9) C
C_5 0.0047(16) 0.0079(11) 0.0061(12) 0.0009(11) -0.0004(14) -0.0009(9) C
C_6 0.0086(18) 0.0085(12) 0.0091(14) 0.0011(12) 0.0024(14) -0.0002(9) C
C_1' 0.0042(16) 0.0075(11) 0.0085(13) -0.0023(12) 0.0015(14) -0.0010(9) C
C_2' 0.0057(17) 0.0047(10) 0.0107(13) 0.0017(11) -0.0030(14) -0.0004(9) C
C_3' 0.0078(17) 0.0059(10) 0.0072(12) -0.0012(12) -0.0003(15) 0.0019(9) C
C_4' 0.0100(19) 0.0069(11) 0.0074(13) -0.0007(12) 0.0012(15) -0.0018(9) C
C_5' 0.0065(17) 0.0071(11) 0.0093(14) -0.0004(12) 0.0029(15) -0.0003(9) C
C_6' 0.011(2) 0.0072(11) 0.0130(15) 0.0012(13) 0.0015(16) 0.0001(10) C
C_1'' 0.016(2) 0.0081(12) 0.0107(14) 0.0006(14) -0.0019(17) -0.0023(10) C
C_2'' 0.0091(18) 0.0071(11) 0.0062(12) -0.0018(11) 0.0006(15) -0.0020(9) C
C_3'' 0.0065(16) 0.0064(10) 0.0065(12) -0.0008(11) 0.0009(14) -0.0007(9) C
C_4'' 0.0110(19) 0.0085(12) 0.0087(13) 0.0012(12) -0.0013(16) -0.0020(10) C
C_5'' 0.015(2) 0.0078(12) 0.0102(14) 0.0020(13) 0.0017(17) 0.0001(10) C
C_6'' 0.012(2) 0.0114(13) 0.0106(15) 0.0023(14) -0.0042(16) 0.0004(11) C
O_1 0.008(2) 0.0076(13) 0.0062(15) -0.0001(13) 0.0008(16) 0.0006(10) O
O_2 0.013(2) 0.0096(14) 0.0074(15) -0.0023(15) 0.0031(18) -0.0009(11) O
O_3 0.012(2) 0.0104(14) 0.0080(16) 0.0023(15) -0.0016(18) -0.0028(11) O
O_4 0.019(2) 0.0075(13) 0.0087(15) -0.0029(15) 0.002(2) -0.0006(11) O
O_5 0.007(2) 0.0072(12) 0.0060(14) 0.0009(13) -0.0016(17) -0.0020(10) O
O_6 0.0050(19) 0.0095(13) 0.0075(14) -0.0003(13) -0.0042(16) -0.0010(11) O
O_2' 0.018(3) 0.0080(15) 0.0144(18) 0.0024(16) -0.004(2) -0.0002(12) O
O_3' 0.015(2) 0.0119(14) 0.0073(15) -0.0023(16) 0.0001(19) 0.0021(11) O
O_4' 0.015(2) 0.0093(14) 0.0084(15) 0.0008(16) -0.0060(19) -0.0053(12) O
O_5' 0.009(2) 0.0071(12) 0.0097(15) 0.0003(14) 0.0018(17) -0.0025(10) O
O_6' 0.013(2) 0.0097(14) 0.0090(16) 0.0021(15) -0.0033(19) 0.0022(11) O
O_1'' 0.022(3) 0.0100(14) 0.0089(15) -0.0023(17) -0.003(2) -0.0028(11) O
O_2'' 0.007(2) 0.0064(12) 0.0114(15) -0.0035(14) -0.0019(17) 0.0009(11) O
O_3'' 0.013(2) 0.0108(14) 0.0127(17) 0.0002(16) 0.000(2) 0.0041(12) O
O_4'' 0.015(2) 0.0163(16) 0.0129(17) -0.0029(17) 0.005(2) -0.0046(13) O
O_6'' 0.018(3) 0.0130(16) 0.0132(19) 0.0019(17) 0.009(2) 0.0039(13) O
Hc_1 0.028(4) 0.012(2) 0.019(3) -0.001(3) 0.002(4) 0.004(2) H
Hc_2 0.033(5) 0.020(3) 0.013(3) 0.002(3) -0.001(4) 0.000(2) H
Hc_3 0.027(5) 0.023(3) 0.012(3) 0.002(3) -0.005(4) -0.001(2) H
Hc_4 0.017(4) 0.027(3) 0.009(3) -0.003(3) 0.004(3) 0.002(2) H
Hc_5 0.024(4) 0.019(3) 0.014(3) -0.001(3) -0.001(3) -0.002(2) H
H'c_6 0.021(4) 0.028(3) 0.019(3) 0.008(3) 0.001(4) -0.005(2) H
Hc_6 0.032(5) 0.022(3) 0.019(3) -0.013(3) -0.002(4) 0.008(2) H
Hc_1' 0.017(4) 0.017(3) 0.028(4) -0.001(3) 0.001(4) -0.005(2) H
Hc_2' 0.020(5) 0.023(3) 0.027(4) -0.004(3) -0.009(4) 0.000(2) H
Hc_3' 0.025(5) 0.021(3) 0.027(4) 0.007(3) -0.008(4) -0.004(3) H
Hc_4' 0.024(5) 0.021(3) 0.022(3) 0.004(3) 0.015(4) -0.005(2) H
Hc_5' 0.010(4) 0.023(3) 0.027(4) -0.004(3) -0.002(4) -0.004(3) H
Hc_6' 0.018(5) 0.026(4) 0.046(5) -0.002(3) -0.012(4) 0.000(3) H
H'c_6' 0.046(6) 0.024(3) 0.019(3) 0.002(4) 0.008(5) 0.000(3) H
Hc_1'' 0.038(5) 0.012(2) 0.027(3) -0.002(3) -0.013(4) 0.000(2) H
Hc_2'' 0.039(6) 0.030(4) 0.032(4) -0.001(4) 0.001(5) -0.004(3) H
Hc_3'' 0.030(5) 0.025(3) 0.012(3) 0.007(3) 0.001(4) -0.002(2) H
Hc_4'' 0.019(4) 0.025(3) 0.020(3) -0.001(3) -0.003(4) -0.009(2) H
Hc_5'' 0.020(4) 0.014(3) 0.021(3) 0.001(3) 0.004(4) -0.004(2) H
Hc_6'' 0.052(7) 0.026(3) 0.021(3) 0.005(4) -0.014(5) -0.007(3) H
H'c_6'' 0.024(5) 0.029(3) 0.032(4) 0.002(4) 0.000(4) 0.005(3) H
Ho_2 0.019(4) 0.028(3) 0.017(3) -0.001(3) 0.000(4) 0.003(2) H
Ho_3 0.030(5) 0.026(3) 0.025(4) 0.008(3) -0.012(4) 0.003(3) H
Ho_4 0.034(5) 0.014(2) 0.021(3) -0.002(3) 0.005(4) -0.007(2) H
Ho_2' 0.027(5) 0.020(3) 0.032(4) 0.001(3) 0.004(4) 0.001(3) H
Ho_3' 0.047(6) 0.017(3) 0.024(3) -0.010(3) 0.007(4) 0.007(2) H
Ho_4' 0.015(4) 0.023(3) 0.032(4) 0.001(3) 0.011(4) -0.012(3) H
Ho_6' 0.027(5) 0.028(3) 0.013(3) 0.001(3) -0.003(4) -0.004(2) H
Ho_1'' 0.036(5) 0.014(3) 0.026(3) -0.001(3) -0.005(4) 0.002(2) H
Ho_3'' 0.022(4) 0.025(3) 0.022(3) -0.006(3) 0.001(4) 0.002(3) H
Ho_4'' 0.026(5) 0.030(3) 0.019(3) 0.008(4) 0.003(4) -0.010(3) H
Ho_6'' 0.020(5) 0.035(4) 0.026(4) 0.004(4) 0.005(4) 0.003(3) H
O_w1 0.027(3) 0.0150(17) 0.020(2) 0.005(2) 0.000(2) 0.0032(15) O
H_w11 0.041(6) 0.023(4) 0.040(5) 0.004(4) -0.010(5) 0.002(3) H
H_w12 0.029(5) 0.021(3) 0.037(4) -0.006(4) -0.005(5) 0.000(3) H
O_w2 0.015(2) 0.0104(15) 0.020(2) 0.0007(16) -0.004(2) -0.0017(14) O
H_w21 0.029(5) 0.012(2) 0.035(4) -0.004(3) 0.004(4) -0.001(2) H
H_w22 0.048(7) 0.027(4) 0.022(3) 0.007(4) 0.006(5) 0.004(3) H
O_w3 0.014(2) 0.0166(16) 0.0114(17) -0.0015(18) 0.001(2) -0.0011(13) O
H_w31 0.028(5) 0.034(4) 0.022(4) 0.004(4) 0.014(4) 0.006(3) H
H_w32 0.040(6) 0.022(3) 0.034(4) -0.003(4) -0.007(5) -0.005(3) H
O_w4 0.017(3) 0.0091(15) 0.0169(19) -0.0024(16) -0.005(2) 0.0020(13) O
H_w41 0.024(5) 0.027(3) 0.026(4) -0.005(4) 0.003(4) 0.002(3) H
H_w42 0.044(6) 0.026(3) 0.028(4) -0.008(4) -0.007(5) 0.008(3) H
O_w5 0.014(2) 0.0203(19) 0.023(2) 0.0008(19) 0.005(2) 0.0097(16) O
H_w51 0.040(6) 0.035(4) 0.025(4) -0.001(4) 0.004(5) 0.014(3) H
H_w52 0.038(6) 0.028(4) 0.037(5) 0.002(4) -0.007(5) 0.007(3) H

loop_
_atom_type_symbol
_atom_type_scat_length_neutron
_atom_type_scat_source
C 6.646 International_Tables_Vol_C
O 5.803 International_Tables_Vol_C
H -3.739 International_Tables_Vol_C

loop_
_geom_angle_atom_site_label_1
_geom_angle_atom_site_label_2
_geom_angle_atom_site_label_3
_geom_angle_site_symmetry_1
_geom_angle_site_symmetry_2
_geom_angle_site_symmetry_3
_geom_angle
_geom_angle_publ_flag
C_2 C_1 O_1 . . . 106.8(3) ?
C_2 C_1 O_5 . . . 109.2(2) ?
C_2 C_1 Hc_1 . . . 110.5(5) ?
O_1 C_1 O_5 . . . 113.2(3) ?
O_1 C_1 Hc_1 . . . 112.1(4) ?
O_5 C_1 Hc_1 . . . 105.0(5) ?
C_1 C_2 C_3 . . . 110.4(2) ?
C_1 C_2 O_2 . . . 111.0(3) ?
C_1 C_2 Hc_2 . . . 107.3(5) ?
C_3 C_2 O_2 . . . 112.4(3) ?
C_3 C_2 Hc_2 . . . 108.7(4) ?
O_2 C_2 Hc_2 . . . 106.9(5) ?
C_2 C_3 C_4 . . . 109.7(2) ?
C_2 C_3 O_3 . . . 110.6(3) ?
C_2 C_3 Hc_3 . . . 110.6(4) ?
C_4 C_3 O_3 . . . 107.9(3) ?
C_4 C_3 Hc_3 . . . 108.3(5) ?
O_3 C_3 Hc_3 . . . 109.7(5) ?
C_3 C_4 C_5 . . . 110.8(2) ?
C_3 C_4 O_4 . . . 111.2(3) ?
C_3 C_4 Hc_4 . . . 109.0(5) ?
C_5 C_4 O_4 . . . 106.4(3) ?
C_5 C_4 Hc_4 . . . 108.7(4) ?
O_4 C_4 Hc_4 . . . 110.7(4) ?
C_4 C_5 C_6 . . . 112.6(2) ?
C_4 C_5 O_5 . . . 110.0(3) ?
C_4 C_5 Hc_5 . . . 109.3(5) ?
C_6 C_5 O_5 . . . 107.6(3) ?
C_6 C_5 Hc_5 . . . 108.8(5) ?
O_5 C_5 Hc_5 . . . 108.4(4) ?
C_5 C_6 O_6 . . . 108.9(3) ?
C_5 C_6 H'c_6 . . . 109.9(4) ?
C_5 C_6 Hc_6 . . . 109.1(5) ?
O_6 C_6 H'c_6 . . . 109.2(5) ?
O_6 C_6 Hc_6 . . . 110.2(4) ?
H'c_6 C_6 Hc_6 . . . 109.4(6) ?
C_2' C_1' O_6 . . . 107.7(3) ?
C_2' C_1' O_5' . . . 110.3(2) ?
C_2' C_1' Hc_1' . . . 111.5(4) ?
O_6 C_1' O_5' . . . 111.7(3) ?
O_6 C_1' Hc_1' . . . 109.8(5) ?
O_5' C_1' Hc_1' . . . 105.7(4) ?
C_1' C_2' C_3' . . . 111.0(2) ?
C_1' C_2' O_2' . . . 111.9(3) ?
C_1' C_2' Hc_2' . . . 108.6(4) ?
C_3' C_2' O_2' . . . 111.9(3) ?
C_3' C_2' Hc_2' . . . 107.9(4) ?
O_2' C_2' Hc_2' . . . 105.3(4) ?
C_2' C_3' C_4' . . . 109.5(2) ?
C_2' C_3' O_3' . . . 110.9(3) ?
C_2' C_3' Hc_3' . . . 109.3(4) ?
C_4' C_3' O_3' . . . 108.7(2) ?
C_4' C_3' Hc_3' . . . 107.6(4) ?
O_3' C_3' Hc_3' . . . 110.8(5) ?
C_3' C_4' C_5' . . . 109.1(2) ?
C_3' C_4' O_4' . . . 111.6(3) ?
C_3' C_4' Hc_4' . . . 109.2(4) ?
C_5' C_4' O_4' . . . 111.6(3) ?
C_5' C_4' Hc_4' . . . 110.2(4) ?
O_4' C_4' Hc_4' . . . 105.1(5) ?
C_4' C_5' C_6' . . . 113.3(2) ?
C_4' C_5' O_5' . . . 109.1(2) ?
C_4' C_5' Hc_5' . . . 109.3(4) ?
C_6' C_5' O_5' . . . 104.5(3) ?
C_6' C_5' Hc_5' . . . 109.8(4) ?
O_5' C_5' Hc_5' . . . 110.7(4) ?
C_5' C_6' O_6' . . . 111.9(3) ?
C_5' C_6' Hc_6' . . . 110.3(5) ?
C_5' C_6' H'c_6' . . . 108.9(4) ?
O_6' C_6' Hc_6' . . . 110.7(5) ?
O_6' C_6' H'c_6' . . . 106.6(5) ?
Hc_6' C_6' H'c_6' . . . 108.4(7) ?
C_2'' C_1'' O_1'' . . . 110.4(4) ?
C_2'' C_1'' Hc_1'' . . . 109.6(5) ?
C_2'' C_1'' Hc_2'' . . . 108.8(5) ?
O_1'' C_1'' Hc_1'' . . . 108.2(4) ?
O_1'' C_1'' Hc_2'' . . . 111.3(5) ?
Hc_1'' C_1'' Hc_2'' . . . 108.6(7) ?
C_1'' C_2'' C_3'' . . . 115.1(2) ?
C_1'' C_2'' O_1 . . . 105.7(3) ?
C_1'' C_2'' O_2'' . . . 108.3(3) ?
C_3'' C_2'' O_1 . . . 110.4(2) ?
C_3'' C_2'' O_2'' . . . 105.1(3) ?
O_1 C_2'' O_2'' . . . 112.5(3) ?
C_2'' C_3'' C_4'' . . . 102.5(2) ?
C_2'' C_3'' O_3'' . . . 110.9(3) ?
C_2'' C_3'' Hc_3'' . . . 109.0(5) ?
C_4'' C_3'' O_3'' . . . 115.7(3) ?
C_4'' C_3'' Hc_3'' . . . 107.4(5) ?
O_3'' C_3'' Hc_3'' . . . 110.9(4) ?
C_3'' C_4'' C_5'' . . . 101.0(3) ?
C_3'' C_4'' O_4'' . . . 116.0(3) ?
C_3'' C_4'' Hc_4'' . . . 109.7(5) ?
C_5'' C_4'' O_4'' . . . 115.2(3) ?
C_5'' C_4'' Hc_4'' . . . 109.0(4) ?
O_4'' C_4'' Hc_4'' . . . 105.8(6) ?
C_4'' C_5'' C_6'' . . . 115.4(3) ?
C_4'' C_5'' O_2'' . . . 104.5(3) ?
C_4'' C_5'' Hc_5'' . . . 110.4(4) ?
C_6'' C_5'' O_2'' . . . 108.7(3) ?
C_6'' C_5'' Hc_5'' . . . 111.3(4) ?
O_2'' C_5'' Hc_5'' . . . 105.9(5) ?
C_5'' C_6'' O_6'' . . . 112.5(3) ?
C_5'' C_6'' Hc_6'' . . . 109.6(5) ?
C_5'' C_6'' H'c_6'' . . . 109.1(5) ?
O_6'' C_6'' Hc_6'' . . . 111.2(5) ?
O_6'' C_6'' H'c_6'' . . . 106.3(5) ?
Hc_6'' C_6'' H'c_6'' . . . 107.9(7) ?
C_1 O_1 C_2'' . . . 121.0(3) ?
C_2 O_2 Ho_2 . . . 110.9(6) ?
C_3 O_3 Ho_3 . . . 107.6(6) ?
C_4 O_4 Ho_4 . . . 109.6(5) ?
C_1 O_5 C_5 . . . 114.3(3) ?
C_6 O_6 C_1' . . . 112.1(3) ?
C_2' O_2' Ho_2' . . . 111.4(5) ?
C_3' O_3' Ho_3' . . . 106.7(5) ?
C_4' O_4' Ho_4' . . . 111.5(6) ?
C_1' O_5' C_5' . . . 113.1(3) ?
C_6' O_6' Ho_6' . . . 112.0(6) ?
C_1'' O_1'' Ho_1'' . . . 109.2(5) ?
C_2'' O_2'' C_5'' . . . 111.4(3) ?
C_3'' O_3'' Ho_3'' . . . 111.6(5) ?
C_4'' O_4'' Ho_4'' . . . 109.7(6) ?
C_6'' O_6'' Ho_6'' . . . 109.4(6) ?
H_w11 O_w1 H_w12 . . . 104.8(9) ?
O_w1 H_w11 H_w12 . . . 38.2(5) ?
O_w1 H_w12 H_w11 . . . 37.0(5) ?
H_w21 O_w2 H_w22 . . . 107.6(8) ?
O_w2 H_w21 H_w22 . . . 35.2(5) ?
O_w2 H_w22 H_w21 . . . 37.3(5) ?
H_w31 O_w3 H_w32 . . . 108.8(8) ?
O_w3 H_w31 H_w32 . . . 35.7(5) ?
O_w3 H_w32 H_w31 . . . 35.5(5) ?
H_w41 O_w4 H_w42 . . . 104.1(8) ?
O_w4 H_w41 H_w42 . . . 37.4(5) ?
O_w4 H_w42 H_w41 . . . 38.5(5) ?
H_w51 O_w5 H_w52 . . . 106.0(8) ?
O_w5 H_w51 H_w52 . . . 37.8(5) ?
O_w5 H_w52 H_w51 . . . 36.2(5) ?

loop_
_geom_bond_atom_site_label_1
_geom_bond_atom_site_label_2
_geom_bond_site_symmetry_1
_geom_bond_site_symmetry_2
_geom_bond_distance
_geom_bond_publ_flag
C_1 C_2 . . 1.532(4) ?
C_1 O_1 . . 1.400(3) ?
C_1 O_5 . . 1.422(5) ?
C_1 Hc_1 . . 1.093(6) ?
C_2 C_3 . . 1.537(4) ?
C_2 O_2 . . 1.410(6) ?
C_2 Hc_2 . . 1.101(8) ?
C_3 C_4 . . 1.533(5) ?
C_3 O_3 . . 1.423(5) ?
C_3 Hc_3 . . 1.100(8) ?
C_4 C_5 . . 1.523(4) ?
C_4 O_4 . . 1.426(4) ?
C_4 Hc_4 . . 1.095(5) ?
C_5 C_6 . . 1.512(5) ?
C_5 O_5 . . 1.442(4) ?
C_5 Hc_5 . . 1.099(8) ?
C_6 O_6 . . 1.432(3) ?
C_6 H'c_6 . . 1.102(8) ?
C_6 Hc_6 . . 1.109(7) ?
C_1' C_2' . . 1.532(3) ?
C_1' O_6 . . 1.407(5) ?
C_1' O_5' . . 1.430(4) ?
C_1' Hc_1' . . 1.091(8) ?
C_2' C_3' . . 1.527(4) ?
C_2' O_2' . . 1.411(4) ?
C_2' Hc_2' . . 1.121(9) ?
C_3' C_4' . . 1.539(4) ?
C_3' O_3' . . 1.414(3) ?
C_3' Hc_3' . . 1.098(9) ?
C_4' C_5' . . 1.529(3) ?
C_4' O_4' . . 1.427(6) ?
C_4' Hc_4' . . 1.103(8) ?
C_5' C_6' . . 1.524(4) ?
C_5' O_5' . . 1.440(5) ?
C_5' Hc_5' . . 1.095(9) ?
C_6' O_6' . . 1.420(6) ?
C_6' Hc_6' . . 1.092(10) ?
C_6' H'c_6' . . 1.102(8) ?
C_1'' C_2'' . . 1.524(5) ?
C_1'' O_1'' . . 1.410(4) ?
C_1'' Hc_1'' . . 1.107(7) ?
C_1'' Hc_2'' . . 1.073(9) ?
C_2'' C_3'' . . 1.532(5) ?
C_2'' O_1 . . 1.445(4) ?
C_2'' O_2'' . . 1.402(5) ?
C_3'' C_4'' . . 1.517(4) ?
C_3'' O_3'' . . 1.410(4) ?
C_3'' Hc_3'' . . 1.106(7) ?
C_4'' C_5'' . . 1.526(4) ?
C_4'' O_4'' . . 1.432(6) ?
C_4'' Hc_4'' . . 1.092(7) ?
C_5'' C_6'' . . 1.503(4) ?
C_5'' O_2'' . . 1.452(6) ?
C_5'' Hc_5'' . . 1.098(7) ?
C_6'' O_6'' . . 1.432(5) ?
C_6'' Hc_6'' . . 1.081(8) ?
C_6'' H'c_6'' . . 1.082(10) ?
O_2 Ho_2 . . 1.011(9) ?
O_3 Ho_3 . . 0.956(9) ?
O_4 Ho_4 . . 0.986(8) ?
O_2' Ho_2' . . 0.987(10) ?
O_3' Ho_3' . . 0.986(8) ?
O_4' Ho_4' . . 0.977(9) ?
O_6' Ho_6' . . 0.989(9) ?
O_1'' Ho_1'' . . 0.975(7) ?
O_3'' Ho_3'' . . 0.974(9) ?
O_4'' Ho_4'' . . 0.966(8) ?
O_6'' Ho_6'' . . 1.007(10) ?
O_w1 H_w11 . . 0.954(9) ?
O_w1 H_w12 . . 0.982(9) ?
H_w11 H_w12 . . 1.534(10) ?
O_w2 H_w21 . . 0.978(7) ?
O_w2 H_w22 . . 0.931(9) ?
H_w21 H_w22 . . 1.540(10) ?
O_w3 H_w31 . . 0.969(10) ?
O_w3 H_w32 . . 0.975(9) ?
H_w31 H_w32 . . 1.580(12) ?
O_w4 H_w41 . . 0.979(10) ?
O_w4 H_w42 . . 0.956(9) ?
H_w41 H_w42 . . 1.526(10) ?
O_w5 H_w51 . . 0.948(8) ?
O_w5 H_w52 . . 0.985(10) ?
H_w51 H_w52 . . 1.544(11) ?

loop_
_geom_hbond_atom_site_label_D
_geom_hbond_atom_site_label_H
_geom_hbond_atom_site_label_A
_geom_hbond_site_symmetry_D
_geom_hbond_site_symmetry_H
_geom_hbond_site_symmetry_A
_geom_hbond_distance_DH
_geom_hbond_distance_HA
_geom_hbond_distance_DA
_geom_hbond_angle_DHA
_geom_hbond_publ_flag
C_1 Hc_1 O_2' . . 4_456 1.093(6) 2.709(8) 3.560(5) 134.4(5) ?
C_1 Hc_1 O_w2 . . 1_455 1.093(6) 2.946(10) 3.619(6) 120.1(6) ?
C_2 Hc_2 O_w1 . . . 1.101(8) 2.638(9) 3.701(5) 162.0(6) ?
C_3 Hc_3 O_w5 . . . 1.100(8) 2.563(9) 3.633(5) 164.2(5) ?
C_5 Hc_5 O_3'' . . . 1.099(8) 2.410(8) 3.426(5) 153.1(5) ?
C_6 H'c_6 O_2 . . 1_655 1.102(8) 2.896(9) 3.734(6) 132.9(5) ?
C_6 H'c_6 O_w3 . . . 1.102(8) 2.811(9) 3.659(6) 133.5(5) ?
C_6 Hc_6 O_1'' . . 3_655 1.109(7) 2.548(10) 3.397(5) 132.5(6) ?
C_1' Hc_1' C_2 . . 1_655 1.091(8) 2.988(8) 4.051(5) 164.8(5) ?
C_1' Hc_1' O_2 . . 1_655 1.091(8) 2.331(8) 3.403(5) 166.9(6) ?
C_1' Hc_1' O_3 . . 1_655 1.091(8) 2.609(9) 3.294(6) 120.1(5) ?
C_2' Hc_2' O_6' . . 4_566 1.121(9) 2.497(8) 3.412(5) 137.9(5) ?
C_2' Hc_2' O_6'' . . 4_556 1.121(9) 2.724(9) 3.549(6) 129.9(5) ?
C_3' Hc_3' O_w1 . . . 1.098(9) 2.976(10) 4.038(6) 162.5(5) ?
C_4' Hc_4' O_3 . . 4_566 1.103(8) 2.687(7) 3.533(5) 133.0(5) ?
C_5' Hc_5' O_4 . . . 1.095(9) 2.940(8) 3.835(5) 139.1(5) ?
C_5' Hc_5' O_4' . . 4_466 1.095(9) 2.783(9) 3.551(6) 127.0(4) ?
C_1'' Hc_1'' O_w5 . . . 1.107(7) 2.686(7) 3.550(4) 134.4(5) ?
C_1'' Hc_2'' O_w5 . . 3_545 1.073(9) 2.662(9) 3.506(5) 135.2(6) ?
C_3'' Hc_3'' O_4 . . 3_645 1.106(7) 2.778(9) 3.572(5) 128.4(6) ?
C_4'' Hc_4'' C_5 . . . 1.092(7) 2.623(7) 3.583(4) 146.3(6) ?
C_4'' Hc_4'' C_6 . . . 1.092(7) 2.866(7) 3.931(4) 164.8(5) ?
C_4'' Hc_4'' O_5 . . . 1.092(7) 2.280(8) 3.153(4) 135.5(7) ?
C_5'' Hc_5'' O_3'' . . 3_645 1.098(7) 2.556(8) 3.266(5) 121.4(5) ?
C_6'' Hc_6'' O_5 . . . 1.081(8) 2.609(7) 3.459(5) 135.1(5) ?
C_6'' Hc_6'' O_w4 . . . 1.081(8) 2.628(8) 3.643(5) 156.2(6) ?
C_6'' H'c_6'' O_w2 . . . 1.082(10) 2.694(10) 3.708(7) 156.0(6) ?
O_2 Ho_2 O_w3 . . 1_455 1.011(9) 1.747(9) 2.740(7) 166.0(8) ?
O_3 Ho_3 C_1'' . . 3_555 0.956(9) 2.812(8) 3.649(5) 146.7(7) ?
O_3 Ho_3 O_1'' . . 3_555 0.956(9) 1.838(9) 2.763(6) 162.1(7) ?
O_4 Ho_4 C_4' . . 4_466 0.986(8) 2.770(8) 3.727(4) 163.7(7) ?
O_4 Ho_4 O_4' . . 4_466 0.986(8) 1.687(8) 2.666(5) 171.3(9) ?
O_2' Ho_2' O_w4 . . . 0.987(10) 1.769(9) 2.721(7) 160.9(7) ?
O_3' Ho_3' O_w2 . . 4_456 0.986(8) 1.850(9) 2.793(6) 159.2(7) ?
O_3' Ho_3' O_w5 . . 2_565 0.986(8) 2.867(9) 3.368(6) 112.3(5) ?
O_4' Ho_4' C_6' . . 4_566 0.977(9) 2.640(9) 3.415(7) 136.4(6) ?
O_4' Ho_4' O_6' . . 4_566 0.977(9) 1.812(9) 2.772(7) 167.0(7) ?
O_6' Ho_6' C_3 . . 4_566 0.989(9) 2.887(8) 3.797(5) 153.3(6) ?
O_6' Ho_6' O_3 . . 4_566 0.989(9) 1.787(9) 2.763(7) 168.8(7) ?
O_1'' Ho_1'' O_w3 . . 3_645 0.975(7) 1.858(7) 2.802(5) 162.0(8) ?
O_3'' Ho_3'' C_6'' . . 3_655 0.974(9) 2.431(7) 3.081(5) 123.8(6) ?
O_3'' Ho_3'' O_6'' . . 3_655 0.974(9) 1.704(9) 2.636(7) 159.0(7) ?
O_4'' Ho_4'' C_4 . . 3_645 0.966(8) 2.892(7) 3.831(5) 164.3(6) ?
O_4'' Ho_4'' O_4 . . 3_645 0.966(8) 1.763(7) 2.722(5) 171.3(6) ?
O_6'' Ho_6'' C_2' . . 4_456 1.007(10) 2.986(8) 3.549(6) 116.3(6) ?
O_6'' Ho_6'' C_3' . . 4_456 1.007(10) 2.749(9) 3.595(6) 141.9(6) ?
O_6'' Ho_6'' O_3' . . 4_456 1.007(10) 1.827(10) 2.823(7) 169.5(7) ?
O_w1 H_w11 C_6' . . 4_466 0.954(9) 2.661(8) 3.478(4) 143.9(7) ?
O_w1 H_w11 O_6' . . 4_466 0.954(9) 2.022(9) 2.949(6) 163.1(7) ?
O_w1 H_w12 O_w4 . . 4_456 0.982(9) 1.875(9) 2.854(6) 175.4(7) ?
O_w2 H_w21 C_2 . . 1_655 0.978(7) 2.763(8) 3.628(5) 147.8(7) ?
O_w2 H_w21 O_2 . . 1_655 0.978(7) 1.845(7) 2.820(5) 174.6(9) ?
O_w2 H_w22 O_w1 . . 4_556 0.931(9) 1.863(9) 2.791(7) 175.1(8) ?
O_w3 H_w31 O_w5 . . 1_655 0.969(10) 1.820(10) 2.724(7) 154.0(7) ?
O_w3 H_w32 C_4'' . . . 0.975(9) 2.877(9) 3.708(6) 143.8(7) ?
O_w3 H_w32 O_4'' . . . 0.975(9) 1.922(9) 2.873(6) 164.2(7) ?
O_w4 H_w41 C_2' . . 4_456 0.979(10) 2.679(7) 3.512(5) 143.3(6) ?
O_w4 H_w41 O_2' . . 4_456 0.979(10) 1.781(10) 2.719(7) 159.4(7) ?
O_w4 H_w42 C_1 . . . 0.956(9) 2.954(9) 3.712(6) 137.2(7) ?
O_w4 H_w42 C_5 . . . 0.956(9) 2.890(8) 3.842(5) 174.1(7) ?
O_w4 H_w42 C_6 . . . 0.956(9) 2.931(8) 3.750(5) 144.5(7) ?
O_w4 H_w42 O_5 . . . 0.956(9) 1.957(8) 2.869(5) 159.0(7) ?
O_w4 H_w42 O_6 . . . 0.956(9) 2.394(9) 3.003(5) 121.2(7) ?
O_w5 H_w51 O_w2 . . 3_655 0.948(8) 1.901(8) 2.838(6) 169.0(9) ?
O_w5 H_w52 C_2'' . . . 0.985(10) 2.951(8) 3.625(5) 126.5(6) ?
O_w5 H_w52 C_3'' . . . 0.985(10) 2.877(8) 3.792(5) 154.9(7) ?
O_w5 H_w52 O_1 . . . 0.985(10) 2.528(8) 3.030(5) 111.5(6) ?
O_w5 H_w52 O_3'' . . . 0.985(10) 1.912(10) 2.895(7) 175.2(7) ?

loop_
_geom_torsion_atom_site_label_1
_geom_torsion_atom_site_label_2
_geom_torsion_atom_site_label_3
_geom_torsion_atom_site_label_4
_geom_torsion_site_symmetry_1
_geom_torsion_site_symmetry_2
_geom_torsion_site_symmetry_3
_geom_torsion_site_symmetry_4
_geom_torsion
_geom_torsion_publ_flag
? ? ? ? ? ? ? ? ? ?

_cod_database_fobs_code 2312083
